data_5910009
loop_
_publ_author_name
'Wyckoff, R. W. G.'

_publ_section_title
;
Pages 25 & 27 from the second edition supplement of The Structure
of Crystals by Wyckoff R W G. published by Reinhold Publishing
Corporation, INC,Camden,N. J. in 1935 & http://cimesg1.epfl.ch/CIOLS/crystal1.pl
;
_journal_name_full 'The second edition supplement of The Structure of Crystals'
_journal_page_first 25
_journal_page_last 27
_journal_year 1935
_chemical_formula_structural Mo2C
_chemical_formula_sum 'C Mo2'
_chemical_name_systematic 'Dimolybdenum carbide'
_symmetry_cell_setting hexagonal
_symmetry_Int_Tables_number 194
_symmetry_space_group_name_H-M 'P 63/m m c'
_audit_creation_date 2005-07-11
_audit_creation_method
;
Pages 25 & 27 from the second edition supplement of The Structure
of Crystals by Wyckoff R W G. published by Reinhold Publishing
Corporation, INC,Camden,N. J. in 1935 & http://cimesg1.epfl.ch/CIOLS/crystal1.pl
;
_audit_update_record 'created by Girish Upreti, Portland State University'
_cell_angle_alpha 90
_cell_angle_beta 90
_cell_angle_gamma 120
_cell_formula_units_Z 2
_cell_length_a 2.994
_cell_length_b 2.994
_cell_length_c 4.722
_cell_volume 36.657
_cod_original_formula_sum 'Mo2 C'
_cod_database_code 5910009

loop_
_atom_site_fract_x
_atom_site_fract_y
_atom_site_fract_z
_atom_site_label
0.000000 0.000000 0.000000 C
0.333333 0.666667 0.250000 Mo1
0.666667 0.333333 0.750000 Mo2
